data_7243379
loop_
_publ_author_name
'Ahmad, M. Shahwaz'
'Khalid, Mohd'
'Khan, M. Shahnawaz'
'Shahid, M.'
'Ahmad, Musheer'

_publ_section_title
;
 Ni(ii)-Based one dimensional coordination polymers for environmental
 remediation: design, topology, magnetism and the selective adsorption of
 cationic dyes
;
_journal_issue 36
_journal_name_full CrystEngComm
_journal_page_first 6253
_journal_page_last 6266
_journal_paper_doi 10.1039/D1CE00815C
_journal_volume 23
_journal_year 2021
_chemical_formula_moiety 'C5 H6 N2 Ni O6'
_chemical_formula_sum 'C5 H6 N2 Ni O6'
_chemical_formula_weight 248.81
_space_group_crystal_system triclinic
_space_group_IT_number 2
_space_group_name_Hall '-P 1'
_space_group_name_H-M_alt 'P -1'
_symmetry_Int_Tables_number 2
_atom_sites_solution_primary iterative
_audit_creation_date 2020-12-12
_audit_creation_method
;
Olex2 1.2
(compiled 2018.05.29 svn.r3508 for OlexSys, GUI svn.r5506)
;
_audit_update_record
;
2021-03-30 deposited with the CCDC.	2021-07-27 downloaded from the CCDC.
;
_cell_angle_alpha 105.538(2)
_cell_angle_beta 90.512(2)
_cell_angle_gamma 111.867(2)
_cell_formula_units_Z 2
_cell_length_a 6.8169(5)
_cell_length_b 7.3756(5)
_cell_length_c 8.5055(6)
_cell_measurement_reflns_used 4128
_cell_measurement_temperature 100(2)
_cell_measurement_theta_max 3.11
_cell_measurement_theta_min 2.91
_cell_volume 379.54(5)
_computing_cell_refinement 'SAINT V8.38A (?, 2016)'
_computing_data_reduction 'SAINT V8.38A (?, 2016)'
_computing_molecular_graphics 'Olex2 (Dolomanov et al., 2009)'
_computing_publication_material 'Olex2 (Dolomanov et al., 2009)'
_computing_structure_refinement 'olex2.refine (Bourhis et al., 2015)'
_computing_structure_solution 'olex2.solve (Bourhis et al., 2015)'
_diffrn_ambient_temperature 100(2)
_diffrn_measured_fraction_theta_full 0.9641
_diffrn_measured_fraction_theta_max 0.9641
_diffrn_measurement_device_type 'Bruker APEX-II CCD'
_diffrn_measurement_method '\f and \w scans'
_diffrn_radiation_type 'Mo K\a'
_diffrn_radiation_wavelength 0.71073
_diffrn_reflns_av_R_equivalents 0.0698
_diffrn_reflns_av_unetI/netI 0.0704
_diffrn_reflns_limit_h_max 9
_diffrn_reflns_limit_h_min -9
_diffrn_reflns_limit_k_max 9
_diffrn_reflns_limit_k_min -9
_diffrn_reflns_limit_l_max 11
_diffrn_reflns_limit_l_min -11
_diffrn_reflns_number 5276
_diffrn_reflns_theta_full 25.0383
_diffrn_reflns_theta_max 25.04
_diffrn_reflns_theta_min 3.11
_exptl_absorpt_coefficient_mu 2.563
_exptl_absorpt_correction_T_max 0.7457
_exptl_absorpt_correction_T_min 0.4204
_exptl_absorpt_correction_type multi-scan
_exptl_absorpt_process_details
;
SADABS-2016/2 (Bruker,2016/2) was used for absorption correction.
wR2(int) was 0.2016 before and 0.0878 after correction.
The Ratio of minimum to maximum transmission is 0.5638.
The \l/2 correction factor is Not present.
;
_exptl_crystal_colour green
_exptl_crystal_colour_primary green
_exptl_crystal_density_diffrn 2.1770
_exptl_crystal_description needle
_exptl_crystal_F_000 252.8616
_exptl_crystal_size_max 0.29
_exptl_crystal_size_mid 0.2
_exptl_crystal_size_min 0.16
_refine_diff_density_max 0.7415
_refine_diff_density_min -0.7932
_refine_diff_density_rms 0.1565
_refine_ls_d_res_high 0.8397
_refine_ls_d_res_low 6.5461
_refine_ls_extinction_expression Fc^*^=kFc[1+0.001xFc^2^\l^3^/sin(2\q)]^-1/4^
_refine_ls_goodness_of_fit_ref 1.0670
_refine_ls_hydrogen_treatment mixed
_refine_ls_matrix_type full
_refine_ls_number_constraints 7
_refine_ls_number_parameters 137
_refine_ls_number_reflns 1290
_refine_ls_number_restraints 0
_refine_ls_restrained_S_all 1.0670
_refine_ls_R_factor_all 0.0421
_refine_ls_R_factor_gt 0.0404
_refine_ls_shift/su_max 0.0007
_refine_ls_shift/su_mean 0.0001
_refine_ls_structure_factor_coef Fsqd
_refine_ls_weighting_details 'w=1/[\s^2^(Fo^2^)+(0.0500P)^2^+0.6606P] where P=(Fo^2^+2Fc^2^)/3'
_refine_ls_weighting_scheme calc
_refine_ls_wR_factor_gt 0.1039
_refine_ls_wR_factor_ref 0.1059
_reflns_Friedel_coverage 0.0
_reflns_limit_h_max 8
_reflns_limit_h_min -8
_reflns_limit_k_max 8
_reflns_limit_k_min -8
_reflns_limit_l_max 10
_reflns_limit_l_min 0
_reflns_number_gt 1215
_reflns_number_total 1290
_reflns_threshold_expression I>=2u(I)
_cod_data_source_file d1ce00815c2.cif
_cod_data_source_block SH56_a
_cod_depositor_comments 'Adding full bibliography for 7243379--7243380.cif.'
_cod_database_code 7243379
_olex2_refinement_description
;
1. Fixed Uiso
 At 1.2 times of:
  All C(H) groups, All N(H) groups
 At 1.5 times of:
  All O(H,H) groups
2.a Rotating group:
 O6(H6a,H6b)
2.b Aromatic/amide H refined with riding coordinates:
 N2(H2), C3(H3)
;
_olex2_submission_special_instructions 'No special instructions were received'

loop_
_space_group_symop_id
_space_group_symop_operation_xyz
1 x,y,z
2 -x,-y,-z

loop_
_atom_site_label
_atom_site_type_symbol
_atom_site_fract_x
_atom_site_fract_y
_atom_site_fract_z
_atom_site_U_iso_or_equiv
_atom_site_adp_type
_atom_site_occupancy
_atom_site_refinement_flags_posn
Ni1 Ni 0.20464(6) 0.21554(6) 1.05650(5) 0.0066(3) Uani 1.000000 .
O1 O 0.2402(4) 0.1969(4) 0.8213(3) 0.0099(6) Uani 1.000000 .
O2 O -0.0517(4) 0.2350(4) 0.7346(3) 0.0101(6) Uani 1.000000 .
O3 O 0.7510(4) 0.2592(4) 0.2785(3) 0.0108(6) Uani 1.000000 .
O4 O 0.5180(4) 0.2700(4) 0.1010(3) 0.0093(6) Uani 1.000000 .
O5 O -0.1232(4) 0.1061(4) 1.0017(4) 0.0077(6) Uani 1.000000 .
O6 O 0.2444(4) 0.5136(4) 1.1008(3) 0.0124(6) Uani 1.000000 .
H6a H 0.328(4) 0.5662(14) 1.037(3) 0.0186(9) Uiso 1.000000 GR
H6b H 0.309(5) 0.5812(11) 1.1969(15) 0.0186(9) Uiso 1.000000 GR
N2 N 0.1110(4) 0.2384(4) 0.4289(4) 0.0078(6) Uani 1.000000 .
H2 H -0.0184(4) 0.2376(4) 0.4256(4) 0.0094(8) Uiso 1.000000 R
N1 N 0.2270(5) 0.2438(4) 0.3034(4) 0.0075(6) Uani 1.000000 .
C1 C 0.1273(5) 0.2234(5) 0.7187(4) 0.0090(8) Uani 1.000000 .
C2 C 0.2184(5) 0.2343(5) 0.5629(4) 0.0084(8) Uani 1.000000 .
C3 C 0.4149(5) 0.2385(5) 0.5197(4) 0.0087(7) Uani 1.000000 .
H3 H 0.5265(5) 0.2364(5) 0.5861(4) 0.0104(9) Uiso 1.000000 R
C4 C 0.4139(5) 0.2461(5) 0.3588(4) 0.0081(8) Uani 1.000000 .
C5 C 0.5754(5) 0.2602(5) 0.2401(4) 0.0082(7) Uani 1.000000 .
H5a H -0.118(7) 0.142(7) 0.925(7) 0.013(13) Uiso 1.000000 .
H5b H -0.146(10) 0.161(9) 1.087(8) 0.046(18) Uiso 1.000000 .

loop_
_atom_site_aniso_label
_atom_site_aniso_U_11
_atom_site_aniso_U_22
_atom_site_aniso_U_33
_atom_site_aniso_U_12
_atom_site_aniso_U_13
_atom_site_aniso_U_23
Ni1 0.0035(3) 0.0101(3) 0.0057(4) 0.0025(2) 0.00117(19) 0.0014(2)
O1 0.0078(12) 0.0139(12) 0.0074(13) 0.0041(10) 0.0010(10) 0.0022(10)
O2 0.0062(12) 0.0131(12) 0.0102(13) 0.0040(10) 0.0019(10) 0.0019(11)
O3 0.0056(12) 0.0184(13) 0.0098(13) 0.0066(10) 0.0018(9) 0.0033(11)
O4 0.0053(12) 0.0140(12) 0.0080(13) 0.0037(10) 0.0017(9) 0.0025(10)
O5 0.0057(12) 0.0107(13) 0.0068(14) 0.0029(10) 0.0023(10) 0.0032(12)
O6 0.0121(13) 0.0119(13) 0.0123(14) 0.0033(10) 0.0058(10) 0.0041(11)
N2 0.0046(13) 0.0100(14) 0.0080(16) 0.0026(11) 0.0021(11) 0.0015(12)
N1 0.0050(14) 0.0076(14) 0.0073(15) 0.0013(11) -0.0002(11) -0.0004(12)
C1 0.0072(17) 0.0072(16) 0.0080(18) -0.0003(13) 0.0001(13) -0.0005(14)
C2 0.0078(17) 0.0067(16) 0.009(2) 0.0030(13) -0.0019(14) -0.0004(15)
C3 0.0066(16) 0.0095(16) 0.0089(18) 0.0026(13) 0.0003(13) 0.0016(14)
C4 0.0039(16) 0.0084(16) 0.0102(19) 0.0022(13) 0.0016(13) -0.0003(14)
C5 0.0068(16) 0.0068(15) 0.0077(18) 0.0008(12) 0.0009(13) -0.0002(14)

loop_
_atom_type_symbol
_atom_type_scat_dispersion_real
_atom_type_scat_dispersion_imag
_atom_type_scat_Cromer_Mann_a1
_atom_type_scat_Cromer_Mann_a2
_atom_type_scat_Cromer_Mann_a3
_atom_type_scat_Cromer_Mann_a4
_atom_type_scat_Cromer_Mann_b1
_atom_type_scat_Cromer_Mann_b2
_atom_type_scat_Cromer_Mann_b3
_atom_type_scat_Cromer_Mann_b4
_atom_type_scat_Cromer_Mann_c
_atom_type_scat_source
_atom_type_scat_dispersion_source
H 0.00000 0.00000 0.49300 0.32291 0.14019 0.04081 10.51090 26.12570 3.14236 57.79970 0.0030380000826 'International Tables Volume C Table 6.1.1.4 (pp. 500-502)' 'Henke, Gullikson and Davis, At. Data and Nucl. Data Tables, 1993, 54, 2'
C 0.00347 0.00161 2.31000 1.02000 1.58860 0.86500 20.84390 10.20750 0.56870 51.65120 0.215599998832 'International Tables Volume C Table 6.1.1.4 (pp. 500-502)' 'Henke, Gullikson and Davis, At. Data and Nucl. Data Tables, 1993, 54, 2'
N 0.00653 0.00323 12.21260 3.13220 2.01250 1.16630 0.00570 9.89330 28.99750 0.58260 -11.5290002823 'International Tables Volume C Table 6.1.1.4 (pp. 500-502)' 'Henke, Gullikson and Davis, At. Data and Nucl. Data Tables, 1993, 54, 2'
O 0.01158 0.00611 3.04850 2.28680 1.54630 0.86700 13.27710 5.70110 0.32390 32.90890 0.250800013542 'International Tables Volume C Table 6.1.1.4 (pp. 500-502)' 'Henke, Gullikson and Davis, At. Data and Nucl. Data Tables, 1993, 54, 2'
Ni 0.35663 1.12491 12.83760 7.29200 4.44380 2.38000 3.87850 0.25650 12.17630 66.34210 1.03410005569 'International Tables Volume C Table 6.1.1.4 (pp. 500-502)' 'Henke, Gullikson and Davis, At. Data and Nucl. Data Tables, 1993, 54, 2'

loop_
_geom_angle_atom_site_label_1
_geom_angle_atom_site_label_2
_geom_angle_atom_site_label_3
_geom_angle
_geom_angle_site_symmetry_1
_geom_angle_site_symmetry_3
_geom_angle_publ_flag
O4 Ni1 O1 89.36(10) 1_556 . ?
O5 Ni1 O1 90.39(12) . . ?
O5 Ni1 O1 89.08(11) 2_557 . ?
O5 Ni1 O4 90.68(10) 2_557 1_556 ?
O5 Ni1 O4 169.88(10) . 1_556 ?
O6 Ni1 O1 89.69(10) . . ?
O6 Ni1 O4 96.32(10) . 1_556 ?
O6 Ni1 O5 93.80(10) . . ?
O6 Ni1 O5 172.88(9) . 2_557 ?
N1 Ni1 O1 169.32(11) 1_556 . ?
N1 Ni1 O4 79.97(11) 1_556 1_556 ?
N1 Ni1 O5 90.87(12) 1_556 2_557 ?
N1 Ni1 O5 100.10(12) 1_556 . ?
N1 Ni1 O6 91.63(11) 1_556 . ?
C1 O1 Ni1 127.8(2) . . ?
C5 O4 Ni1 115.4(2) . 1_554 ?
H5a O5 Ni1 94(3) . . ?
H5a O5 Ni1 112(3) . 2_557 ?
H5b O5 Ni1 117(4) . 2_557 ?
H5b O5 Ni1 97(4) . . ?
H5b O5 H5a 126(6) . . ?
H6a O6 Ni1 109.3 . . ?
H6b O6 Ni1 109.4 . . ?
H6b O6 H6a 104.5 . . ?
N1 N2 H2 124.32(18) . . ?
C2 N2 H2 124.32(19) . . ?
C2 N2 N1 111.4(3) . . ?
N2 N1 Ni1 141.8(2) . 1_554 ?
C4 N1 Ni1 111.8(2) . 1_554 ?
C4 N1 N2 105.8(3) . . ?
O2 C1 O1 127.0(3) . . ?
C2 C1 O1 114.0(3) . . ?
C2 C1 O2 118.9(3) . . ?
C1 C2 N2 123.3(3) . . ?
C3 C2 N2 106.8(3) . . ?
C3 C2 C1 129.9(3) . . ?
H3 C3 C2 127.4(2) . . ?
C4 C3 C2 105.1(3) . . ?
C4 C3 H3 127.4(2) . . ?
C3 C4 N1 110.9(3) . . ?
C5 C4 N1 115.6(3) . . ?
C5 C4 C3 133.5(3) . . ?
O4 C5 O3 124.0(3) . . ?
C4 C5 O3 120.4(3) . . ?
C4 C5 O4 115.5(3) . . ?

loop_
_geom_bond_atom_site_label_1
_geom_bond_atom_site_label_2
_geom_bond_distance
_geom_bond_site_symmetry_2
_geom_bond_publ_flag
Ni1 O1 1.992(3) . ?
Ni1 O4 2.033(2) 1_556 ?
Ni1 O5 2.073(2) . ?
Ni1 O5 2.136(3) 2_557 ?
Ni1 O6 2.039(2) . ?
Ni1 N1 2.052(3) 1_556 ?
O1 C1 1.258(4) . ?
O2 C1 1.260(4) . ?
O3 C5 1.242(4) . ?
O4 C5 1.272(5) . ?
O5 H5a 0.76(5) . ?
O5 H5b 0.78(7) . ?
O6 H6a 0.8500 . ?
O6 H6b 0.8500 . ?
N2 H2 0.8800 . ?
N2 N1 1.335(4) . ?
N2 C2 1.362(4) . ?
N1 C4 1.347(5) . ?
C1 C2 1.478(5) . ?
C2 C3 1.384(5) . ?
C3 H3 0.9500 . ?
C3 C4 1.385(5) . ?
C4 C5 1.494(5) . ?
